data_1548183
loop_
_publ_author_name
'Sheng-Qun Su'
'Takashi Kamachi'
'Zi-Shuo Yao'
'You-Gui Huang'
'Yoshihito Shiota'
'Kazunari Yoshizawa'
'Nobuaki Azuma'
'Yuji Miyazaki'
'Motohiro Nakano'
'Goro Maruta'
'Sadamu Takeda'
'Soonchul Kang'
'Shinji Kanegawa'
'Osamu Sato'

_publ_section_title
;
 Assembling an alkyl rotor to access abrupt and reversible crystalline
 deformation of a cobalt(II) complex
;
_journal_name_full 'Nature Communications'
_journal_page_first 8810
_journal_paper_doi 10.1038/ncomms9810
_journal_volume 6
_journal_year 2015
_chemical_formula_moiety 'C16 H17 Co N7 O8'
_chemical_formula_sum 'C16 H17 Co N7 O8'
_chemical_formula_weight 494.30
_space_group_IT_number 14
_symmetry_cell_setting monoclinic
_symmetry_space_group_name_Hall '-P 2ybc'
_symmetry_space_group_name_H-M 'P 1 21/c 1'
_atom_sites_solution_hydrogens geom
_atom_sites_solution_primary direct
_atom_sites_solution_secondary difmap
_cell_angle_alpha 90.00
_cell_angle_beta 100.820(2)
_cell_angle_gamma 90.00
_cell_formula_units_Z 4
_cell_length_a 9.8515(18)
_cell_length_b 25.892(5)
_cell_length_c 8.1511(15)
_cell_measurement_reflns_used 4548
_cell_measurement_temperature 253(2)
_cell_measurement_theta_max 27.50
_cell_measurement_theta_min 3.08
_cell_volume 2042.2(7)
_computing_structure_refinement 'SHELXL-97 (Sheldrick, 1997)'
_computing_structure_solution 'SHELXS-97 (Sheldrick, 1990)'
_diffrn_ambient_temperature 253(2)
_diffrn_measured_fraction_theta_full 0.970
_diffrn_measured_fraction_theta_max 0.970
_diffrn_measurement_device_type Molybdenum
_diffrn_measurement_method dtprofit.ref
_diffrn_radiation_monochromator graphite
_diffrn_radiation_source 'fine-focus sealed tube'
_diffrn_radiation_type MoK\a
_diffrn_radiation_wavelength 0.71075
_diffrn_reflns_av_R_equivalents 0.0321
_diffrn_reflns_av_sigmaI/netI 0.0359
_diffrn_reflns_limit_h_max 12
_diffrn_reflns_limit_h_min -11
_diffrn_reflns_limit_k_max 33
_diffrn_reflns_limit_k_min -33
_diffrn_reflns_limit_l_max 9
_diffrn_reflns_limit_l_min -10
_diffrn_reflns_number 15133
_diffrn_reflns_theta_full 27.50
_diffrn_reflns_theta_max 27.50
_diffrn_reflns_theta_min 3.08
_exptl_absorpt_coefficient_mu 0.901
_exptl_absorpt_correction_T_max 0.9153
_exptl_absorpt_correction_T_min 0.7737
_exptl_absorpt_correction_type multi-scan
_exptl_crystal_colour purple
_exptl_crystal_density_diffrn 1.608
_exptl_crystal_density_method 'not measured'
_exptl_crystal_description prism
_exptl_crystal_F_000 1012
_exptl_crystal_size_max 0.30
_exptl_crystal_size_mid 0.25
_exptl_crystal_size_min 0.10
_refine_diff_density_max 0.299
_refine_diff_density_min -0.316
_refine_diff_density_rms 0.046
_refine_ls_extinction_method none
_refine_ls_goodness_of_fit_ref 1.020
_refine_ls_hydrogen_treatment mixed
_refine_ls_matrix_type full
_refine_ls_number_parameters 308
_refine_ls_number_reflns 4548
_refine_ls_number_restraints 0
_refine_ls_restrained_S_all 1.020
_refine_ls_R_factor_all 0.0394
_refine_ls_R_factor_gt 0.0308
_refine_ls_shift/su_max 0.002
_refine_ls_shift/su_mean 0.000
_refine_ls_structure_factor_coef Fsqd
_refine_ls_weighting_details 'calc w=1/[\s^2^(Fo^2^)+(0.0495P)^2^+0.0000P] where P=(Fo^2^+2Fc^2^)/3'
_refine_ls_weighting_scheme calc
_refine_ls_wR_factor_gt 0.0814
_refine_ls_wR_factor_ref 0.0845
_reflns_number_gt 3559
_reflns_number_total 4548
_reflns_threshold_expression >2sigma(I)
_cod_data_source_file 9.cif
_cod_data_source_block 9
_cod_depositor_comments
;
The following automatic conversions were performed:

'_symmetry_cell_setting' value 'Monoclinic' changed to 'monoclinic'
according to the built-in table from CIF Core dictionary named
'cif_core.dic' version 2.4.1 from 2010-06-29.

Automatic conversion script
Id: cif_fix_values 5376 2017-05-30 11:51:03Z andrius 
;
_cod_original_cell_volume 2042.2(6)
_cod_original_sg_symbol_H-M P21/c
_cod_database_code 1548183

loop_
_symmetry_equiv_pos_as_xyz
'x, y, z'
'-x, y+1/2, -z+1/2'
'-x, -y, -z'
'x, -y-1/2, z-1/2'

loop_
_atom_site_label
_atom_site_type_symbol
_atom_site_fract_x
_atom_site_fract_y
_atom_site_fract_z
_atom_site_U_iso_or_equiv
_atom_site_adp_type
_atom_site_occupancy
_atom_site_symmetry_multiplicity
_atom_site_calc_flag
_atom_site_refinement_flags
_atom_site_disorder_assembly
_atom_site_disorder_group
Co1 Co 0.44271(2) 0.375234(8) 0.80015(3) 0.02913(9) Uani 1 1 d . . .
C1 C 0.5940(2) 0.47846(7) 0.6962(2) 0.0418(4) Uani 1 1 d . . .
H1A H 0.5363 0.5031 0.7298 0.050 Uiso 1 1 calc R . .
C2 C 0.7098(2) 0.49010(7) 0.6261(2) 0.0433(4) Uani 1 1 d . . .
H2A H 0.7421 0.5227 0.6046 0.052 Uiso 1 1 calc R . .
C3 C 0.76473(18) 0.44387(7) 0.5963(2) 0.0363(4) Uani 1 1 d . . .
H3A H 0.8432 0.4386 0.5504 0.044 Uiso 1 1 calc R . .
C4 C 0.69455(16) 0.35293(6) 0.64660(19) 0.0263(3) Uani 1 1 d . . .
C5 C 0.79957(17) 0.32565(6) 0.5948(2) 0.0304(4) Uani 1 1 d . . .
H5A H 0.8690 0.3423 0.5522 0.036 Uiso 1 1 calc R . .
C6 C 0.79678(16) 0.27229(6) 0.60901(19) 0.0293(3) Uani 1 1 d . . .
C7 C 0.91196(18) 0.24170(7) 0.5572(2) 0.0357(4) Uani 1 1 d . . .
C8 C 0.69068(16) 0.24761(6) 0.66927(19) 0.0283(3) Uani 1 1 d . . .
H8A H 0.6876 0.2118 0.6784 0.034 Uiso 1 1 calc R . .
C9 C 0.59040(16) 0.27866(6) 0.71473(18) 0.0244(3) Uani 1 1 d . . .
C10 C 0.43999(18) 0.21092(6) 0.80926(19) 0.0333(4) Uani 1 1 d . . .
H10A H 0.4905 0.1811 0.7991 0.040 Uiso 1 1 calc R . .
C11 C 0.31704(19) 0.21364(7) 0.8612(2) 0.0385(4) Uani 1 1 d . . .
H11A H 0.2665 0.1864 0.8937 0.046 Uiso 1 1 calc R . .
C12 C 0.28258(19) 0.26593(7) 0.8555(2) 0.0402(4) Uani 1 1 d . . .
H12A H 0.2026 0.2792 0.8847 0.048 Uiso 1 1 calc R . .
C13 C 1.0080(2) 0.15843(8) 0.5426(3) 0.0566(6) Uani 1 1 d . . .
H13A H 1.0969 0.1753 0.5747 0.068 Uiso 1 1 calc R A 1
H13B H 0.9926 0.1520 0.4233 0.068 Uiso 1 1 calc R A 1
C14 C 1.0085(5) 0.10729(14) 0.6364(6) 0.0473(13) Uani 0.594(7) 1 d P B 1
H14A H 1.0909 0.0877 0.6276 0.057 Uiso 0.594(7) 1 calc PR B 1
H14B H 1.0093 0.1139 0.7537 0.057 Uiso 0.594(7) 1 calc PR B 1
C15 C 0.8816(5) 0.07675(18) 0.5625(8) 0.0634(15) Uani 0.594(7) 1 d P B 1
H15A H 0.8840 0.0685 0.4470 0.076 Uiso 0.594(7) 1 calc PR B 1
H15B H 0.7998 0.0974 0.5646 0.076 Uiso 0.594(7) 1 calc PR B 1
C14' C 0.9390(7) 0.1023(2) 0.5260(9) 0.050(2) Uani 0.406(7) 1 d P B 2
H14C H 0.8482 0.1041 0.4554 0.060 Uiso 0.406(7) 1 calc PR B 2
H14D H 0.9953 0.0789 0.4742 0.060 Uiso 0.406(7) 1 calc PR B 2
C15' C 0.9267(10) 0.0828(3) 0.6891(11) 0.080(3) Uani 0.406(7) 1 d P B 2
H15C H 0.8616 0.1035 0.7365 0.096 Uiso 0.406(7) 1 calc PR B 2
H15D H 1.0156 0.0838 0.7642 0.096 Uiso 0.406(7) 1 calc PR B 2
C16 C 0.8738(4) 0.02554(10) 0.6630(4) 0.0997(11) Uani 1 1 d . . .
H16A H 0.7892 0.0078 0.6190 0.120 Uiso 1 1 calc R B 1
H16B H 0.8766 0.0336 0.7785 0.120 Uiso 1 1 calc R B 1
H16C H 0.9508 0.0038 0.6530 0.120 Uiso 1 1 calc R B 1
N1 N 0.57711(14) 0.42833(5) 0.70875(17) 0.0334(3) Uani 1 1 d . . .
N2 N 0.68374(14) 0.40667(5) 0.64604(16) 0.0280(3) Uani 1 1 d . . .
N3 N 0.59220(13) 0.32998(5) 0.70546(15) 0.0247(3) Uani 1 1 d . . .
N4 N 0.47524(14) 0.25988(5) 0.77497(16) 0.0269(3) Uani 1 1 d . . .
N5 N 0.37770(15) 0.29446(5) 0.80318(18) 0.0341(3) Uani 1 1 d . . .
N6 N 0.53173(17) 0.40186(6) 1.11286(19) 0.0420(4) Uani 1 1 d . . .
N7 N 0.19201(16) 0.39523(6) 0.6645(2) 0.0467(4) Uani 1 1 d . . .
O1 O 0.55480(14) 0.35952(5) 1.04303(15) 0.0424(3) Uani 1 1 d . . .
O2 O 0.56984(18) 0.40775(6) 1.26316(18) 0.0667(5) Uani 1 1 d . . .
O3 O 0.46706(18) 0.43483(6) 1.01892(18) 0.0640(5) Uani 1 1 d . . .
O4 O 0.23077(16) 0.38988(6) 0.8201(2) 0.0574(4) Uani 1 1 d . . .
O5 O 0.07191(16) 0.40275(7) 0.5997(3) 0.0871(6) Uani 1 1 d . . .
O6 O 0.28736(14) 0.39255(5) 0.58028(16) 0.0451(3) Uani 1 1 d . . .
O7 O 0.89867(14) 0.19184(5) 0.58197(18) 0.0486(4) Uani 1 1 d . B .
O8 O 1.00283(15) 0.26121(5) 0.4997(2) 0.0580(4) Uani 1 1 d . . .

loop_
_atom_site_aniso_label
_atom_site_aniso_U_11
_atom_site_aniso_U_22
_atom_site_aniso_U_33
_atom_site_aniso_U_23
_atom_site_aniso_U_13
_atom_site_aniso_U_12
Co1 0.02825(14) 0.02677(12) 0.03391(15) 0.00078(9) 0.00984(10) 0.00461(9)
C1 0.0478(11) 0.0255(8) 0.0529(12) -0.0010(7) 0.0120(9) 0.0046(8)
C2 0.0498(12) 0.0274(9) 0.0524(11) 0.0047(8) 0.0088(9) -0.0056(8)
C3 0.0376(10) 0.0315(9) 0.0415(10) 0.0054(7) 0.0116(8) -0.0076(7)
C4 0.0270(8) 0.0247(7) 0.0272(8) -0.0012(6) 0.0051(6) -0.0014(6)
C5 0.0272(8) 0.0317(8) 0.0348(9) -0.0010(7) 0.0121(7) -0.0024(6)
C6 0.0253(8) 0.0320(8) 0.0320(9) -0.0041(7) 0.0089(7) 0.0014(6)
C7 0.0297(9) 0.0359(9) 0.0428(10) -0.0060(7) 0.0099(8) 0.0032(7)
C8 0.0283(8) 0.0244(7) 0.0329(9) -0.0023(6) 0.0076(7) 0.0003(6)
C9 0.0252(8) 0.0247(7) 0.0238(8) -0.0013(6) 0.0055(6) -0.0024(6)
C10 0.0394(10) 0.0276(8) 0.0341(9) 0.0024(7) 0.0099(7) -0.0044(7)
C11 0.0382(10) 0.0408(10) 0.0389(10) 0.0041(8) 0.0132(8) -0.0110(8)
C12 0.0316(10) 0.0427(10) 0.0509(11) -0.0003(8) 0.0196(8) -0.0057(8)
C13 0.0511(13) 0.0406(11) 0.0863(17) -0.0071(10) 0.0344(12) 0.0126(9)
C14 0.051(3) 0.044(2) 0.045(3) -0.0007(17) 0.006(2) 0.0166(18)
C15 0.058(3) 0.042(2) 0.088(4) 0.001(2) 0.009(3) 0.003(2)
C14' 0.057(4) 0.039(3) 0.056(4) -0.005(3) 0.018(4) 0.009(3)
C15' 0.137(8) 0.049(4) 0.065(5) 0.008(3) 0.046(5) 0.026(4)
C16 0.140(3) 0.0434(15) 0.132(3) 0.0064(15) 0.065(2) 0.0057(16)
N1 0.0334(8) 0.0271(7) 0.0421(9) -0.0014(6) 0.0132(7) 0.0037(6)
N2 0.0283(7) 0.0245(6) 0.0323(7) 0.0006(5) 0.0088(6) 0.0001(5)
N3 0.0238(7) 0.0243(6) 0.0268(7) -0.0010(5) 0.0067(5) 0.0006(5)
N4 0.0258(7) 0.0256(7) 0.0307(7) -0.0003(5) 0.0089(5) -0.0010(5)
N5 0.0284(8) 0.0316(7) 0.0456(9) -0.0008(6) 0.0155(6) 0.0013(6)
N6 0.0557(10) 0.0332(8) 0.0377(9) -0.0022(7) 0.0104(8) 0.0011(7)
N7 0.0312(9) 0.0351(8) 0.0723(12) 0.0016(8) 0.0063(9) 0.0021(7)
O1 0.0582(9) 0.0302(6) 0.0391(7) -0.0023(5) 0.0098(6) 0.0086(6)
O2 0.1003(14) 0.0621(10) 0.0342(8) -0.0104(7) 0.0038(8) -0.0073(9)
O3 0.0986(13) 0.0444(8) 0.0521(9) 0.0089(6) 0.0216(8) 0.0317(8)
O4 0.0564(10) 0.0583(9) 0.0645(10) 0.0080(7) 0.0295(8) 0.0190(7)
O5 0.0286(9) 0.0784(13) 0.1435(17) 0.0004(12) -0.0119(10) 0.0072(8)
O6 0.0436(8) 0.0434(7) 0.0482(8) 0.0069(6) 0.0081(6) 0.0021(6)
O7 0.0471(8) 0.0317(7) 0.0757(10) -0.0039(6) 0.0343(7) 0.0071(6)
O8 0.0422(8) 0.0444(8) 0.0985(11) 0.0028(7) 0.0412(8) 0.0039(6)

loop_
_atom_type_symbol
_atom_type_description
_atom_type_scat_dispersion_real
_atom_type_scat_dispersion_imag
_atom_type_scat_source
C C 0.0033 0.0016 'International Tables Vol C Tables 4.2.6.8 and 6.1.1.4'
H H 0.0000 0.0000 'International Tables Vol C Tables 4.2.6.8 and 6.1.1.4'
N N 0.0061 0.0033 'International Tables Vol C Tables 4.2.6.8 and 6.1.1.4'
O O 0.0106 0.0060 'International Tables Vol C Tables 4.2.6.8 and 6.1.1.4'
Co Co 0.3494 0.9721 'International Tables Vol C Tables 4.2.6.8 and 6.1.1.4'

loop_
_geom_angle_atom_site_label_1
_geom_angle_atom_site_label_2
_geom_angle_atom_site_label_3
_geom_angle
_geom_angle_site_symmetry_1
_geom_angle_site_symmetry_3
O1 Co1 N3 87.62(5) . .
O1 Co1 N1 101.60(5) . .
N3 Co1 N1 73.31(5) . .
O1 Co1 O4 107.79(6) . .
N3 Co1 O4 149.98(6) . .
N1 Co1 O4 125.78(5) . .
O1 Co1 O6 166.74(5) . .
N3 Co1 O6 103.98(5) . .
N1 Co1 O6 88.07(5) . .
O4 Co1 O6 58.97(6) . .
O1 Co1 N5 84.73(5) . .
N3 Co1 N5 72.72(5) . .
N1 Co1 N5 145.11(5) . .
O4 Co1 N5 82.98(6) . .
O6 Co1 N5 92.53(5) . .
O1 Co1 O3 56.80(5) . .
N3 Co1 O3 131.23(5) . .
N1 Co1 O3 81.93(6) . .
O4 Co1 O3 77.80(6) . .
O6 Co1 O3 116.65(5) . .
N5 Co1 O3 127.65(5) . .
N1 C1 C2 111.64(16) . .
N1 C1 H1A 124.2 . .
C2 C1 H1A 124.2 . .
C3 C2 C1 105.45(16) . .
C3 C2 H2A 127.3 . .
C1 C2 H2A 127.3 . .
C2 C3 N2 107.20(16) . .
C2 C3 H3A 126.4 . .
N2 C3 H3A 126.4 . .
N3 C4 C5 122.78(14) . .
N3 C4 N2 112.51(13) . .
C5 C4 N2 124.71(14) . .
C4 C5 C6 117.10(14) . .
C4 C5 H5A 121.5 . .
C6 C5 H5A 121.5 . .
C5 C6 C8 121.01(14) . .
C5 C6 C7 118.17(14) . .
C8 C6 C7 120.83(15) . .
O8 C7 O7 125.23(16) . .
O8 C7 C6 123.04(16) . .
O7 C7 C6 111.73(14) . .
C9 C8 C6 116.82(14) . .
C9 C8 H8A 121.6 . .
C6 C8 H8A 121.6 . .
N3 C9 C8 123.34(14) . .
N3 C9 N4 112.68(13) . .
C8 C9 N4 123.99(14) . .
N4 C10 C11 107.07(15) . .
N4 C10 H10A 126.5 . .
C11 C10 H10A 126.5 . .
C10 C11 C12 105.41(15) . .
C10 C11 H11A 127.3 . .
C12 C11 H11A 127.3 . .
N5 C12 C11 111.69(16) . .
N5 C12 H12A 124.2 . .
C11 C12 H12A 124.2 . .
O7 C13 C14 109.6(2) . .
O7 C13 C14' 103.7(3) . .
C14 C13 C14' 38.4(2) . .
O7 C13 H13A 109.7 . .
C14 C13 H13A 109.7 . .
C14' C13 H13A 141.4 . .
O7 C13 H13B 109.7 . .
C14 C13 H13B 109.7 . .
C14' C13 H13B 77.0 . .
H13A C13 H13B 108.2 . .
C15 C14 C13 109.3(4) . .
C15 C14 H14A 109.8 . .
C13 C14 H14A 109.8 . .
C15 C14 H14B 109.8 . .
C13 C14 H14B 109.8 . .
H14A C14 H14B 108.3 . .
C14 C15 C16 110.7(4) . .
C14 C15 H15A 109.5 . .
C16 C15 H15A 109.5 . .
C14 C15 H15B 109.5 . .
C16 C15 H15B 109.5 . .
H15A C15 H15B 108.1 . .
C15' C14' C13 110.3(6) . .
C15' C14' H14C 109.6 . .
C13 C14' H14C 109.6 . .
C15' C14' H14D 109.6 . .
C13 C14' H14D 109.6 . .
H14C C14' H14D 108.1 . .
C14' C15' C16 106.7(7) . .
C14' C15' H15C 110.4 . .
C16 C15' H15C 110.4 . .
C14' C15' H15D 110.4 . .
C16 C15' H15D 110.4 . .
H15C C15' H15D 108.6 . .
C15 C16 C15' 39.3(3) . .
C15 C16 H16A 109.5 . .
C15' C16 H16A 138.0 . .
C15 C16 H16B 109.5 . .
C15' C16 H16B 73.4 . .
H16A C16 H16B 109.5 . .
C15 C16 H16C 109.5 . .
C15' C16 H16C 108.4 . .
H16A C16 H16C 109.5 . .
H16B C16 H16C 109.5 . .
C1 N1 N2 104.91(14) . .
C1 N1 Co1 139.28(12) . .
N2 N1 Co1 115.78(10) . .
C3 N2 N1 110.78(13) . .
C3 N2 C4 131.17(14) . .
N1 N2 C4 118.02(12) . .
C9 N3 C4 118.94(13) . .
C9 N3 Co1 120.63(10) . .
C4 N3 Co1 120.27(10) . .
C10 N4 N5 111.27(13) . .
C10 N4 C9 130.53(14) . .
N5 N4 C9 118.19(13) . .
C12 N5 N4 104.56(14) . .
C12 N5 Co1 139.68(12) . .
N4 N5 Co1 114.10(10) . .
O2 N6 O3 123.98(16) . .
O2 N6 O1 120.53(15) . .
O3 N6 O1 115.47(15) . .
O5 N7 O4 122.67(19) . .
O5 N7 O6 122.2(2) . .
O4 N7 O6 115.09(15) . .
N6 O1 Co1 98.44(10) . .
N6 O3 Co1 89.08(11) . .
N7 O4 Co1 93.33(10) . .
N7 O6 Co1 92.49(10) . .
C7 O7 C13 116.57(14) . .

loop_
_geom_bond_atom_site_label_1
_geom_bond_atom_site_label_2
_geom_bond_distance
_geom_bond_site_symmetry_2
Co1 O1 2.1174(13) .
Co1 N3 2.1365(12) .
Co1 N1 2.1374(14) .
Co1 O4 2.1581(15) .
Co1 O6 2.1738(14) .
Co1 N5 2.1888(15) .
Co1 O3 2.3361(15) .
C1 N1 1.315(2) .
C1 C2 1.401(3) .
C1 H1A 0.9300 .
C2 C3 1.354(3) .
C2 H2A 0.9300 .
C3 N2 1.360(2) .
C3 H3A 0.9300 .
C4 N3 1.3348(19) .
C4 C5 1.383(2) .
C4 N2 1.396(2) .
C5 C6 1.387(2) .
C5 H5A 0.9300 .
C6 C8 1.391(2) .
C6 C7 1.508(2) .
C7 O8 1.197(2) .
C7 O7 1.317(2) .
C8 C9 1.377(2) .
C8 H8A 0.9300 .
C9 N3 1.3311(19) .
C9 N4 1.4050(18) .
C10 N4 1.357(2) .
C10 C11 1.358(2) .
C10 H10A 0.9300 .
C11 C12 1.395(3) .
C11 H11A 0.9300 .
C12 N5 1.325(2) .
C12 H12A 0.9300 .
C13 O7 1.464(2) .
C13 C14 1.528(4) .
C13 C14' 1.600(7) .
C13 H13A 0.9700 .
C13 H13B 0.9700 .
C14 C15 1.507(8) .
C14 H14A 0.9700 .
C14 H14B 0.9700 .
C15 C16 1.568(6) .
C15 H15A 0.9700 .
C15 H15B 0.9700 .
C14' C15' 1.448(12) .
C14' H14C 0.9700 .
C14' H14D 0.9700 .
C15' C16 1.573(8) .
C15' H15C 0.9700 .
C15' H15D 0.9700 .
C16 H16A 0.9600 .
C16 H16B 0.9600 .
C16 H16C 0.9600 .
N1 N2 1.3715(18) .
N4 N5 1.3641(18) .
N6 O2 1.222(2) .
N6 O3 1.240(2) .
N6 O1 1.2753(18) .
N7 O5 1.217(2) .
N7 O4 1.262(2) .
N7 O6 1.265(2) .

loop_
_geom_torsion_atom_site_label_1
_geom_torsion_atom_site_label_2
_geom_torsion_atom_site_label_3
_geom_torsion_atom_site_label_4
_geom_torsion
_geom_torsion_site_symmetry_1
_geom_torsion_site_symmetry_2
_geom_torsion_site_symmetry_3
_geom_torsion_site_symmetry_4
N1 C1 C2 C3 -0.3(2) . . . .
C1 C2 C3 N2 0.4(2) . . . .
N3 C4 C5 C6 -1.2(2) . . . .
N2 C4 C5 C6 177.88(14) . . . .
C4 C5 C6 C8 1.5(2) . . . .
C4 C5 C6 C7 -178.58(14) . . . .
C5 C6 C7 O8 -2.4(3) . . . .
C8 C6 C7 O8 177.54(18) . . . .
C5 C6 C7 O7 178.06(15) . . . .
C8 C6 C7 O7 -2.0(2) . . . .
C5 C6 C8 C9 -0.5(2) . . . .
C7 C6 C8 C9 179.57(14) . . . .
C6 C8 C9 N3 -0.9(2) . . . .
C6 C8 C9 N4 178.82(14) . . . .
N4 C10 C11 C12 0.0(2) . . . .
C10 C11 C12 N5 0.0(2) . . . .
O7 C13 C14 C15 70.1(4) . . . .
C14' C13 C14 C15 -17.3(4) . . . .
C13 C14 C15 C16 -176.4(3) . . . .
O7 C13 C14' C15' -72.8(6) . . . .
C14 C13 C14' C15' 31.6(5) . . . .
C13 C14' C15' C16 -173.8(4) . . . .
C14 C15 C16 C15' 31.6(5) . . . .
C14' C15' C16 C15 -19.2(4) . . . .
C2 C1 N1 N2 0.1(2) . . . .
C2 C1 N1 Co1 177.77(13) . . . .
O1 Co1 N1 C1 -95.25(19) . . . .
N3 Co1 N1 C1 -179.2(2) . . . .
O4 Co1 N1 C1 26.9(2) . . . .
O6 Co1 N1 C1 75.60(19) . . . .
N5 Co1 N1 C1 167.26(17) . . . .
O3 Co1 N1 C1 -41.66(19) . . . .
O1 Co1 N1 N2 82.25(11) . . . .
N3 Co1 N1 N2 -1.68(10) . . . .
O4 Co1 N1 N2 -155.59(10) . . . .
O6 Co1 N1 N2 -106.90(11) . . . .
N5 Co1 N1 N2 -15.25(16) . . . .
O3 Co1 N1 N2 135.83(11) . . . .
C2 C3 N2 N1 -0.3(2) . . . .
C2 C3 N2 C4 -178.54(15) . . . .
C1 N1 N2 C3 0.14(18) . . . .
Co1 N1 N2 C3 -178.17(11) . . . .
C1 N1 N2 C4 178.62(14) . . . .
Co1 N1 N2 C4 0.31(17) . . . .
N3 C4 N2 C3 -179.66(16) . . . .
C5 C4 N2 C3 1.2(3) . . . .
N3 C4 N2 N1 2.23(19) . . . .
C5 C4 N2 N1 -176.94(15) . . . .
C8 C9 N3 C4 1.2(2) . . . .
N4 C9 N3 C4 -178.53(13) . . . .
C8 C9 N3 Co1 -174.20(12) . . . .
N4 C9 N3 Co1 6.05(17) . . . .
C5 C4 N3 C9 -0.1(2) . . . .
N2 C4 N3 C9 -179.30(12) . . . .
C5 C4 N3 Co1 175.32(12) . . . .
N2 C4 N3 Co1 -3.86(17) . . . .
O1 Co1 N3 C9 75.61(12) . . . .
N1 Co1 N3 C9 178.47(12) . . . .
O4 Co1 N3 C9 -47.02(17) . . . .
O6 Co1 N3 C9 -97.90(11) . . . .
N5 Co1 N3 C9 -9.61(11) . . . .
O3 Co1 N3 C9 115.70(11) . . . .
O1 Co1 N3 C4 -99.74(12) . . . .
N1 Co1 N3 C4 3.12(11) . . . .
O4 Co1 N3 C4 137.62(13) . . . .
O6 Co1 N3 C4 86.75(12) . . . .
N5 Co1 N3 C4 175.04(12) . . . .
O3 Co1 N3 C4 -59.65(13) . . . .
C11 C10 N4 N5 -0.10(19) . . . .
C11 C10 N4 C9 -178.75(15) . . . .
N3 C9 N4 C10 -176.60(15) . . . .
C8 C9 N4 C10 3.7(3) . . . .
N3 C9 N4 N5 4.84(19) . . . .
C8 C9 N4 N5 -174.91(15) . . . .
C11 C12 N5 N4 -0.1(2) . . . .
C11 C12 N5 Co1 -163.48(14) . . . .
C10 N4 N5 C12 0.11(18) . . . .
C9 N4 N5 C12 178.94(13) . . . .
C10 N4 N5 Co1 168.43(10) . . . .
C9 N4 N5 Co1 -12.74(17) . . . .
O1 Co1 N5 C12 84.5(2) . . . .
N3 Co1 N5 C12 173.7(2) . . . .
N1 Co1 N5 C12 -172.74(17) . . . .
O4 Co1 N5 C12 -24.2(2) . . . .
O6 Co1 N5 C12 -82.5(2) . . . .
O3 Co1 N5 C12 44.5(2) . . . .
O1 Co1 N5 N4 -77.85(11) . . . .
N3 Co1 N5 N4 11.29(10) . . . .
N1 Co1 N5 N4 24.90(16) . . . .
O4 Co1 N5 N4 173.46(12) . . . .
O6 Co1 N5 N4 115.15(11) . . . .
O3 Co1 N5 N4 -117.89(11) . . . .
O2 N6 O1 Co1 173.91(16) . . . .
O3 N6 O1 Co1 -4.64(18) . . . .
N3 Co1 O1 N6 147.29(11) . . . .
N1 Co1 O1 N6 74.86(11) . . . .
O4 Co1 O1 N6 -58.97(12) . . . .
O6 Co1 O1 N6 -61.3(3) . . . .
N5 Co1 O1 N6 -139.85(11) . . . .
O3 Co1 O1 N6 2.65(11) . . . .
O2 N6 O3 Co1 -174.33(18) . . . .
O1 N6 O3 Co1 4.16(17) . . . .
O1 Co1 O3 N6 -2.70(11) . . . .
N3 Co1 O3 N6 -52.96(14) . . . .
N1 Co1 O3 N6 -112.30(12) . . . .
O4 Co1 O3 N6 118.30(13) . . . .
O6 Co1 O3 N6 163.97(11) . . . .
N5 Co1 O3 N6 47.25(14) . . . .
O5 N7 O4 Co1 177.09(17) . . . .
O6 N7 O4 Co1 -3.36(16) . . . .
O1 Co1 O4 N7 -177.32(10) . . . .
N3 Co1 O4 N7 -59.40(16) . . . .
N1 Co1 O4 N7 63.25(13) . . . .
O6 Co1 O4 N7 2.07(10) . . . .
N5 Co1 O4 N7 -95.17(11) . . . .
O3 Co1 O4 N7 133.81(11) . . . .
O5 N7 O6 Co1 -177.12(17) . . . .
O4 N7 O6 Co1 3.33(16) . . . .
O1 Co1 O6 N7 0.5(3) . . . .
N3 Co1 O6 N7 151.01(10) . . . .
N1 Co1 O6 N7 -136.72(10) . . . .
O4 Co1 O6 N7 -2.06(10) . . . .
N5 Co1 O6 N7 78.19(10) . . . .
O3 Co1 O6 N7 -56.75(11) . . . .
O8 C7 O7 C13 2.9(3) . . . .
C6 C7 O7 C13 -177.53(16) . . . .
C14 C13 O7 C7 158.6(2) . . . .
C14' C13 O7 C7 -161.6(3) . . . .
